data_2018519
loop_
_publ_author_name
'Schmidt, Horst'
'Asztalos, Annifrid'
'Bok, Frank'
'Voigt, Wolfgang'

_publ_section_title
;
 New iron(III) nitrate hydrates: Fe(NO~3~)~3~&#x00B7;<i>x</i>H~2~O with
 <i>x</i> = 4, 5 and 6
;
_journal_coeditor_code YP3012
_journal_issue 6
_journal_name_full 'Acta Crystallographica Section C'
_journal_page_first i29
_journal_page_last i33
_journal_paper_doi 10.1107/S0108270112015855
_journal_volume 68
_journal_year 2012
_chemical_formula_iupac '[Fe (H2 O1)6] (N O3)3'
_chemical_formula_moiety 'N3 O9 Fe, 6(H2 O)'
_chemical_formula_sum 'Fe H12 N3 O15'
_chemical_formula_weight 349.98
_chemical_melting_point 317.68
_chemical_name_common 'iron nitrate hexahydrate'
_chemical_name_systematic 'hexaaquairon(III) trinitrate'
_space_group_IT_number 206
_symmetry_cell_setting cubic
_symmetry_space_group_name_Hall '-I 2b 2c 3'
_symmetry_space_group_name_H-M 'I a -3'
_atom_sites_solution_hydrogens geom
_atom_sites_solution_primary direct
_atom_sites_solution_secondary difmap
_audit_creation_method SHELXL97
_cell_angle_alpha 90.00
_cell_angle_beta 90.00
_cell_angle_gamma 90.00
_cell_formula_units_Z 8
_cell_length_a 13.7962(2)
_cell_length_b 13.7962(2)
_cell_length_c 13.7962(2)
_cell_measurement_reflns_used 692
_cell_measurement_temperature 190(2)
_cell_measurement_theta_max 27.49
_cell_measurement_theta_min 1.8
_cell_volume 2625.90(7)
_computing_cell_refinement 'APEX2 (Bruker, 2005)'
_computing_data_collection 'APEX2 (Bruker, 2005)'
_computing_data_reduction 'APEX2 (Bruker, 2005)'
_computing_molecular_graphics 'DIAMOND (Brandenburg, 2006)'
_computing_publication_material 'publCIF (Westrip, 2010)'
_computing_structure_refinement 'SHELXL97 (Sheldrick, 2008)'
_computing_structure_solution 'SHELXS97 (Sheldrick, 2008)'
_diffrn_ambient_temperature 190(2)
_diffrn_measured_fraction_theta_full 1.000
_diffrn_measured_fraction_theta_max 1.000
_diffrn_measurement_device_type 'Bruker X8 Kappa APEXII'
_diffrn_measurement_method '\w and \f scans'
_diffrn_radiation_monochromator graphite
_diffrn_radiation_source 'fine-focus sealed tube'
_diffrn_radiation_type MoK\a
_diffrn_radiation_wavelength 0.71073
_diffrn_reflns_av_R_equivalents 0.0274
_diffrn_reflns_av_sigmaI/netI 0.0087
_diffrn_reflns_limit_h_max 17
_diffrn_reflns_limit_h_min -17
_diffrn_reflns_limit_k_max 17
_diffrn_reflns_limit_k_min -17
_diffrn_reflns_limit_l_max 17
_diffrn_reflns_limit_l_min -17
_diffrn_reflns_number 9913
_diffrn_reflns_theta_full 27.44
_diffrn_reflns_theta_max 27.44
_diffrn_reflns_theta_min 2.95
_diffrn_standards_decay_% 0
_diffrn_standards_interval_count 0
_diffrn_standards_interval_time 0
_diffrn_standards_number 0
_exptl_absorpt_coefficient_mu 1.232
_exptl_absorpt_correction_T_max 0.7149
_exptl_absorpt_correction_T_min 0.6225
_exptl_absorpt_correction_type numerical
_exptl_absorpt_process_details '(APEX2; Bruker, 2005)'
_exptl_crystal_colour colourless
_exptl_crystal_density_diffrn 1.771
_exptl_crystal_density_method 'not measured'
_exptl_crystal_description cuboid
_exptl_crystal_F_000 1432
_exptl_crystal_size_max 0.43
_exptl_crystal_size_mid 0.35
_exptl_crystal_size_min 0.29
_refine_diff_density_max 0.583
_refine_diff_density_min -0.377
_refine_ls_extinction_method none
_refine_ls_goodness_of_fit_ref 1.093
_refine_ls_hydrogen_treatment refall
_refine_ls_matrix_type full
_refine_ls_number_parameters 39
_refine_ls_number_reflns 505
_refine_ls_number_restraints 3
_refine_ls_restrained_S_all 1.095
_refine_ls_R_factor_all 0.0338
_refine_ls_R_factor_gt 0.0278
_refine_ls_shift/su_max 0.000
_refine_ls_shift/su_mean 0.000
_refine_ls_structure_factor_coef Fsqd
_refine_ls_weighting_details 'calc w=1/[\s^2^(Fo^2^)+(0.0420P)^2^+3.9345P] where P=(Fo^2^+2Fc^2^)/3'
_refine_ls_weighting_scheme calc
_refine_ls_wR_factor_gt 0.0755
_refine_ls_wR_factor_ref 0.0814
_reflns_number_gt 432
_reflns_number_total 505
_reflns_threshold_expression I>2\s(I)
_cod_data_source_file yp3012.cif
_cod_data_source_block I
_cod_database_code 2018519
_cod_database_fobs_code 2018519

loop_
_symmetry_equiv_pos_as_xyz
'x, y, z'
'-x+1/2, -y, z+1/2'
'-x, y+1/2, -z+1/2'
'x+1/2, -y+1/2, -z'
'z, x, y'
'z+1/2, -x+1/2, -y'
'-z+1/2, -x, y+1/2'
'-z, x+1/2, -y+1/2'
'y, z, x'
'-y, z+1/2, -x+1/2'
'y+1/2, -z+1/2, -x'
'-y+1/2, -z, x+1/2'
'x+1/2, y+1/2, z+1/2'
'-x+1, -y+1/2, z+1'
'-x+1/2, y+1, -z+1'
'x+1, -y+1, -z+1/2'
'z+1/2, x+1/2, y+1/2'
'z+1, -x+1, -y+1/2'
'-z+1, -x+1/2, y+1'
'-z+1/2, x+1, -y+1'
'y+1/2, z+1/2, x+1/2'
'-y+1/2, z+1, -x+1'
'y+1, -z+1, -x+1/2'
'-y+1, -z+1/2, x+1'
'-x, -y, -z'
'x-1/2, y, -z-1/2'
'x, -y-1/2, z-1/2'
'-x-1/2, y-1/2, z'
'-z, -x, -y'
'-z-1/2, x-1/2, y'
'z-1/2, x, -y-1/2'
'z, -x-1/2, y-1/2'
'-y, -z, -x'
'y, -z-1/2, x-1/2'
'-y-1/2, z-1/2, x'
'y-1/2, z, -x-1/2'
'-x+1/2, -y+1/2, -z+1/2'
'x, y+1/2, -z'
'x+1/2, -y, z'
'-x, y, z+1/2'
'-z+1/2, -x+1/2, -y+1/2'
'-z, x, y+1/2'
'z, x+1/2, -y'
'z+1/2, -x, y'
'-y+1/2, -z+1/2, -x+1/2'
'y+1/2, -z, x'
'-y, z, x+1/2'
'y, z+1/2, -x'

loop_
_atom_site_type_symbol
_atom_site_label
_atom_site_fract_x
_atom_site_fract_y
_atom_site_fract_z
_atom_site_U_iso_or_equiv
_atom_site_adp_type
_atom_site_calc_flag
_atom_site_refinement_flags
_atom_site_occupancy
_atom_site_symmetry_multiplicity
Fe Fe1 0.5000 0.5000 0.5000 0.0153(2) Uani d S 1 6
N N1 0.71342(19) 0.5000 0.2500 0.0328(6) Uani d S 1 2
O O1 0.62559(9) 0.56088(9) 0.46368(9) 0.0219(3) Uani d D 1 1
O O2 0.62608(19) 0.5000 0.2500 0.0756(11) Uani d S 1 2
O O3 0.75797(11) 0.51865(15) 0.32635(12) 0.0472(5) Uani d . 1 1
H H1 0.6352(19) 0.6180(6) 0.4750(18) 0.050(8) Uiso d D 1 1
H H2 0.6602(16) 0.5431(18) 0.4193(14) 0.055(9) Uiso d D 1 1

loop_
_atom_site_aniso_label
_atom_site_aniso_U_11
_atom_site_aniso_U_22
_atom_site_aniso_U_33
_atom_site_aniso_U_12
_atom_site_aniso_U_13
_atom_site_aniso_U_23
Fe1 0.0153(2) 0.0153(2) 0.0153(2) -0.00036(11) -0.00036(11) -0.00036(11)
N1 0.0236(13) 0.0520(16) 0.0228(12) 0.000 0.000 -0.0045(10)
O1 0.0201(6) 0.0200(6) 0.0256(7) -0.0039(5) 0.0063(5) -0.0039(5)
O2 0.0237(12) 0.167(4) 0.0363(14) 0.000 0.000 -0.0196(17)
O3 0.0278(8) 0.0827(14) 0.0311(9) 0.0146(7) -0.0091(6) -0.0213(8)

loop_
_atom_type_symbol
_atom_type_description
_atom_type_scat_dispersion_real
_atom_type_scat_dispersion_imag
_atom_type_scat_source
Fe Fe 0.3463 0.8444 'International Tables Vol C Tables 4.2.6.8 and 6.1.1.4'
H H 0.0000 0.0000 'International Tables Vol C Tables 4.2.6.8 and 6.1.1.4'
N N 0.0061 0.0033 'International Tables Vol C Tables 4.2.6.8 and 6.1.1.4'
O O 0.0106 0.0060 'International Tables Vol C Tables 4.2.6.8 and 6.1.1.4'

loop_
_geom_angle_atom_site_label_1
_geom_angle_atom_site_label_2
_geom_angle_atom_site_label_3
_geom_angle_site_symmetry_1
_geom_angle_site_symmetry_3
_geom_angle
O1 Fe1 O1 9 . 87.60(5)
O1 Fe1 O1 9 33_666 180.0
O1 Fe1 O1 . 33_666 92.40(5)
O1 Fe1 O1 9 5 87.60(5)
O1 Fe1 O1 . 5 87.60(5)
O1 Fe1 O1 33_666 5 92.40(5)
O1 Fe1 O1 9 29_666 92.40(5)
O1 Fe1 O1 . 29_666 92.40(5)
O1 Fe1 O1 33_666 29_666 87.60(5)
O1 Fe1 O1 5 29_666 180.00(6)
O1 Fe1 O1 9 25_666 92.40(5)
O1 Fe1 O1 . 25_666 180.00(6)
O1 Fe1 O1 33_666 25_666 87.60(5)
O1 Fe1 O1 5 25_666 92.40(5)
O1 Fe1 O1 29_666 25_666 87.60(5)
O2 N1 O3 . . 119.55(13)
O2 N1 O3 . 16_455 119.55(13)
O3 N1 O3 . 16_455 120.9(3)

loop_
_geom_bond_atom_site_label_1
_geom_bond_atom_site_label_2
_geom_bond_site_symmetry_2
_geom_bond_distance
Fe1 O1 9 1.9896(12)
Fe1 O1 . 1.9896(12)
Fe1 O1 33_666 1.9896(12)
Fe1 O1 5 1.9896(12)
Fe1 O1 29_666 1.9896(12)
Fe1 O1 25_666 1.9896(12)
N1 O2 . 1.205(4)
N1 O3 . 1.246(2)
N1 O3 16_455 1.246(2)

loop_
_geom_hbond_atom_site_label_D
_geom_hbond_atom_site_label_H
_geom_hbond_atom_site_label_A
_geom_hbond_site_symmetry_A
_geom_hbond_distance_DH
_geom_hbond_distance_HA
_geom_hbond_distance_DA
_geom_hbond_angle_DHA
O1 H2 O3 . 0.815(5) 1.891(8) 2.695(2) 169(3)
O1 H1 O3 19_564 0.815(5) 1.889(7) 2.6946(19) 169(3)
